data_4134883
loop_
_publ_author_name
'Koshino, Kota'
'Kinjo, Rei'

_publ_section_title
;
 Construction of \s-aromatic AlB2 ring via A Borane Coupling with A
 Dicoordinate Cyclic (Alkyl)(Amino)Aluminyl Anion.
;
_journal_name_full 'Journal of the American Chemical Society'
_journal_paper_doi 10.1021/jacs.0c03179
_journal_year 2020
_chemical_formula_sum 'C23 H45 Al Br N O Si2'
_chemical_formula_weight 514.67
_space_group_crystal_system monoclinic
_space_group_IT_number 15
_space_group_name_Hall '-C 2yc'
_space_group_name_H-M_alt 'C 1 2/c 1'
_atom_sites_solution_hydrogens geom
_atom_sites_solution_primary dual
_cell_angle_alpha 90
_cell_angle_beta 97.144(2)
_cell_angle_gamma 90
_cell_formula_units_Z 8
_cell_length_a 31.9312(17)
_cell_length_b 11.0163(6)
_cell_length_c 15.5333(10)
_cell_measurement_reflns_used 4997
_cell_measurement_temperature 100.(2)
_cell_measurement_theta_max 23.6200
_cell_measurement_theta_min 2.3165
_cell_volume 5421.6(5)
_computing_cell_refinement 'SAINT V8.38A (Bruker AXS Inc., 2017)'
_computing_data_collection 'Bruker Instrument Service v2012.12.0.3'
_computing_data_reduction 'SAINT V8.38A (Bruker AXS Inc., 2017)'
_computing_molecular_graphics 'XP (Bruker AXS Inc., 2016)'
_computing_publication_material 'APEX3 (Bruker AXS Inc., 2016)'
_computing_structure_refinement 'SHELXL-2017/1 (Sheldrick, 2017)'
_computing_structure_solution 'SHELXT 2014/5 (Sheldrick, 2014)'
_diffrn_ambient_temperature 100.(2)
_diffrn_detector_area_resol_mean 8.3333
_diffrn_measured_fraction_theta_full 0.996
_diffrn_measured_fraction_theta_max 0.996
_diffrn_measurement_device_type 'CCD area detector'
_diffrn_measurement_method 'phi and omega scans'
_diffrn_radiation_monochromator graphite
_diffrn_radiation_type MoK\a
_diffrn_radiation_wavelength 0.71073
_diffrn_reflns_av_R_equivalents 0.0926
_diffrn_reflns_av_unetI/netI 0.0682
_diffrn_reflns_limit_h_max 39
_diffrn_reflns_limit_h_min -39
_diffrn_reflns_limit_k_max 13
_diffrn_reflns_limit_k_min -13
_diffrn_reflns_limit_l_max 13
_diffrn_reflns_limit_l_min -19
_diffrn_reflns_number 41878
_diffrn_reflns_theta_full 26.48
_diffrn_reflns_theta_max 26.48
_diffrn_reflns_theta_min 1.28
_diffrn_source 'fine-focus sealed tube'
_diffrn_source_type 'Bruker X8 Apex'
_exptl_absorpt_coefficient_mu 1.652
_exptl_absorpt_correction_T_max 0.91
_exptl_absorpt_correction_T_min 0.76
_exptl_absorpt_correction_type multi-scan
_exptl_absorpt_process_details
;
SADABS-2016/2 - Bruker AXS area detector scaling and absorption correction
;
_exptl_crystal_colour colourless
_exptl_crystal_density_diffrn 1.261
_exptl_crystal_density_method 'not measured'
_exptl_crystal_description block
_exptl_crystal_F_000 2192
_exptl_crystal_size_max 0.130
_exptl_crystal_size_mid 0.130
_exptl_crystal_size_min 0.060
_refine_diff_density_max 0.917
_refine_diff_density_min -0.508
_refine_ls_extinction_method none
_refine_ls_goodness_of_fit_ref 1.053
_refine_ls_hydrogen_treatment constr
_refine_ls_matrix_type full
_refine_ls_number_parameters 270
_refine_ls_number_reflns 5590
_refine_ls_number_restraints 0
_refine_ls_restrained_S_all 1.053
_refine_ls_R_factor_all 0.0895
_refine_ls_R_factor_gt 0.0529
_refine_ls_shift/su_max 0.000
_refine_ls_shift/su_mean 0.000
_refine_ls_structure_factor_coef Fsqd
_refine_ls_weighting_details 'w=1/[\s^2^(Fo^2^)+57.9690P] where P=(Fo^2^+2Fc^2^)/3'
_refine_ls_weighting_scheme calc
_refine_ls_wR_factor_gt 0.1057
_refine_ls_wR_factor_ref 0.1185
_reflns_number_gt 4037
_reflns_number_total 5590
_reflns_threshold_expression 'I > 2\s(I)'
_cod_data_source_file ja0c03179_si_002.cif
_cod_data_source_block rei1417_kota
_cod_depositor_comments
;
The following automatic conversions were performed:

data item '_exptl_absorpt_correction_type' value 'Multi-Scan' was
changed to 'multi-scan' in accordance with the
/home/data/users/saulius/crontab/automatic-downloads/rss-feeds/ACS/lib/dictionaries/cif_core.dic
dictionary named 'cif_core.dic' version 2.4.2 last updated on
2011-04-26.

Automatic conversion script
Id: cif_fix_values 7556 2019-12-06 15:28:31Z antanas 
;
_cod_database_code 4134883

loop_
_space_group_symop_operation_xyz
'x, y, z'
'-x, y, -z+1/2'
'x+1/2, y+1/2, z'
'-x+1/2, y+1/2, -z+1/2'
'-x, -y, -z'
'x, -y, z-1/2'
'-x+1/2, -y+1/2, -z'
'x+1/2, -y+1/2, z-1/2'

loop_
_atom_site_type_symbol
_atom_site_label
_atom_site_fract_x
_atom_site_fract_y
_atom_site_fract_z
_atom_site_U_iso_or_equiv
_atom_site_adp_type
_atom_site_calc_flag
_atom_site_refinement_flags_adp
_atom_site_refinement_flags_occupancy
_atom_site_refinement_flags_posn
_atom_site_occupancy
_atom_site_disorder_assembly
_atom_site_disorder_group
Br Br1 0.43357(2) 0.58061(5) 0.38752(3) 0.02324(13) Uani d . . . 1 . .
Si Si1 0.38869(4) 0.89995(11) 0.45556(8) 0.0158(3) Uani d . . . 1 . .
Al Al1 0.38804(4) 0.61818(11) 0.49004(8) 0.0127(3) Uani d . . . 1 . .
Si Si2 0.42384(4) 0.81672(12) 0.64271(8) 0.0172(3) Uani d . . . 1 . .
O O1 0.40495(9) 0.4899(3) 0.56960(19) 0.0169(7) Uani d . . . 1 . .
N N1 0.33088(10) 0.6008(3) 0.4667(2) 0.0134(7) Uani d . . . 1 . .
C C7 0.38649(13) 0.7816(4) 0.5432(3) 0.0126(9) Uani d . . . 1 . .
C C8 0.33969(13) 0.7765(4) 0.5569(3) 0.0146(9) Uani d . . . 1 . .
H H8 0.328636 0.834134 0.593589 0.018 Uiso calc U . R 1 . .
C C11 0.32612(13) 0.4318(4) 0.3644(3) 0.0190(10) Uani d . . . 1 . .
H H11A 0.345168 0.38328 0.40624 0.023 Uiso calc U . R 1 . .
H H11B 0.343736 0.477954 0.327648 0.023 Uiso calc U . R 1 . .
C C17 0.21510(13) 0.4352(4) 0.3467(3) 0.0143(9) Uani d . . . 1 . .
H H17A 0.196043 0.37965 0.310234 0.017 Uiso calc U . R 1 . .
H H17B 0.197522 0.490987 0.377039 0.017 Uiso calc U . R 1 . .
C C13 0.27131(13) 0.5928(4) 0.3466(3) 0.0153(9) Uani d . . . 1 . .
H H13A 0.254528 0.650584 0.377155 0.018 Uiso calc U . R 1 . .
H H13B 0.288321 0.640256 0.309433 0.018 Uiso calc U . R 1 . .
C C1 0.35930(15) 0.8526(5) 0.3495(3) 0.0265(11) Uani d . . . 1 . .
H H1A 0.373323 0.782343 0.327053 0.04 Uiso calc U . R 1 . .
H H1B 0.35884 0.919841 0.3081 0.04 Uiso calc U . R 1 . .
H H1C 0.330311 0.830797 0.35773 0.04 Uiso calc U . R 1 . .
C C12 0.27336(13) 0.4473(4) 0.4697(3) 0.0141(9) Uani d . . . 1 . .
H H12A 0.291647 0.399472 0.513392 0.017 Uiso calc U . R 1 . .
H H12B 0.256409 0.503722 0.500937 0.017 Uiso calc U . R 1 . .
C C9 0.31441(13) 0.6908(4) 0.5172(3) 0.0150(9) Uani d . . . 1 . .
H H9 0.28517 0.69089 0.523252 0.018 Uiso calc U . R 1 . .
C C10 0.30101(13) 0.5205(4) 0.4138(3) 0.0123(9) Uani d . . . 1 . .
C C16 0.24396(13) 0.3619(4) 0.4133(3) 0.0143(9) Uani d . . . 1 . .
H H16 0.226427 0.314972 0.450729 0.017 Uiso calc U . R 1 . .
C C18 0.24139(14) 0.5080(4) 0.2897(3) 0.0183(10) Uani d . . . 1 . .
H H18 0.222342 0.557033 0.247037 0.022 Uiso calc U . R 1 . .
C C15 0.26961(14) 0.2738(4) 0.3647(3) 0.0212(10) Uani d . . . 1 . .
H H15A 0.250362 0.218323 0.32859 0.025 Uiso calc U . R 1 . .
H H15B 0.288202 0.224281 0.406752 0.025 Uiso calc U . R 1 . .
C C14 0.29647(14) 0.3458(4) 0.3067(3) 0.0227(11) Uani d . . . 1 . .
H H14 0.313592 0.288387 0.27542 0.027 Uiso calc U . R 1 . .
C C19 0.26793(14) 0.4215(5) 0.2409(3) 0.0242(11) Uani d . . . 1 . .
H H19A 0.249145 0.367432 0.202575 0.029 Uiso calc U . R 1 . .
H H19B 0.285329 0.468807 0.20439 0.029 Uiso calc U . R 1 . .
C C22 0.37807(15) 0.4669(4) 0.6385(3) 0.0233(11) Uani d . . . 1 . .
H H22A 0.352804 0.519583 0.628679 0.028 Uiso calc U . R 1 . .
H H22B 0.393846 0.489388 0.69516 0.028 Uiso calc U . R 1 . .
C C3 0.44396(14) 0.9372(5) 0.4349(3) 0.0273(11) Uani d . . . 1 . .
H H3A 0.457036 0.865004 0.412735 0.041 Uiso calc U . R 1 . .
H H3B 0.460467 0.963279 0.489161 0.041 Uiso calc U . R 1 . .
H H3C 0.443233 1.002626 0.392019 0.041 Uiso calc U . R 1 . .
C C2 0.36157(16) 1.0444(4) 0.4812(3) 0.0278(11) Uani d . . . 1 . .
H H2A 0.366191 1.106433 0.43816 0.042 Uiso calc U . R 1 . .
H H2B 0.373129 1.072713 0.539141 0.042 Uiso calc U . R 1 . .
H H2C 0.331231 1.029484 0.479734 0.042 Uiso calc U . R 1 . .
C C5 0.43038(19) 0.9830(5) 0.6684(3) 0.0372(14) Uani d . . . 1 . .
H H5A 0.443549 1.023418 0.622418 0.056 Uiso calc U . R 1 . .
H H5B 0.448344 0.993018 0.723913 0.056 Uiso calc U . R 1 . .
H H5C 0.402669 1.019346 0.672408 0.056 Uiso calc U . R 1 . .
C C4 0.40533(18) 0.7537(6) 0.7435(3) 0.0407(15) Uani d . . . 1 . .
H H4A 0.376511 0.78176 0.747536 0.061 Uiso calc U . R 1 . .
H H4B 0.424073 0.781662 0.794379 0.061 Uiso calc U . R 1 . .
H H4C 0.405719 0.664847 0.741216 0.061 Uiso calc U . R 1 . .
C C6 0.47757(16) 0.7578(6) 0.6302(4) 0.0417(15) Uani d . . . 1 . .
H H6A 0.478668 0.670436 0.642118 0.063 Uiso calc U . R 1 . .
H H6B 0.498593 0.799606 0.671099 0.063 Uiso calc U . R 1 . .
H H6C 0.483658 0.772461 0.570763 0.063 Uiso calc U . R 1 . .
C C20 0.44597(15) 0.4288(5) 0.5836(4) 0.0331(13) Uani d . . . 1 . .
H H20A 0.452947 0.409855 0.646003 0.04 Uiso calc U . R 1 . .
H H20B 0.467999 0.484087 0.566716 0.04 Uiso calc U . R 1 . .
C C23 0.36411(16) 0.3369(5) 0.6422(3) 0.0310(12) Uani d . . . 1 . .
H H23A 0.352408 0.310008 0.584012 0.047 Uiso calc U . R 1 . .
H H23B 0.342474 0.329983 0.681488 0.047 Uiso calc U . R 1 . .
H H23C 0.388355 0.285938 0.663537 0.047 Uiso calc U . R 1 . .
C C21 0.44610(18) 0.3136(5) 0.5320(4) 0.0478(16) Uani d . . . 1 . .
H H21A 0.426784 0.254896 0.553371 0.072 Uiso calc U . R 1 . .
H H21B 0.474696 0.279775 0.538186 0.072 Uiso calc U . R 1 . .
H H21C 0.436891 0.33101 0.470659 0.072 Uiso calc U . R 1 . .

loop_
_atom_site_aniso_label
_atom_site_aniso_U_11
_atom_site_aniso_U_22
_atom_site_aniso_U_33
_atom_site_aniso_U_12
_atom_site_aniso_U_13
_atom_site_aniso_U_23
Br1 0.0161(2) 0.0331(3) 0.0220(2) -0.0012(2) 0.00805(17) -0.0068(2)
Si1 0.0161(6) 0.0166(7) 0.0144(6) -0.0029(5) 0.0002(5) 0.0011(5)
Al1 0.0093(6) 0.0149(7) 0.0139(6) 0.0002(5) 0.0017(5) -0.0016(5)
Si2 0.0162(6) 0.0226(7) 0.0123(6) -0.0054(5) 0.0004(5) -0.0018(5)
O1 0.0129(15) 0.0185(16) 0.0195(16) 0.0050(13) 0.0023(13) 0.0031(13)
N1 0.0092(17) 0.0129(19) 0.0175(18) -0.0004(14) -0.0004(14) -0.0026(15)
C7 0.013(2) 0.012(2) 0.013(2) -0.0024(17) 0.0027(17) 0.0035(17)
C8 0.013(2) 0.015(2) 0.016(2) 0.0000(18) 0.0043(17) -0.0018(18)
C11 0.012(2) 0.023(2) 0.023(2) -0.0044(19) 0.0034(18) -0.008(2)
C17 0.014(2) 0.012(2) 0.016(2) 0.0015(17) -0.0006(17) -0.0014(18)
C13 0.014(2) 0.013(2) 0.019(2) -0.0039(18) 0.0023(17) 0.0046(19)
C1 0.028(3) 0.029(3) 0.020(2) -0.005(2) -0.006(2) 0.005(2)
C12 0.013(2) 0.013(2) 0.016(2) 0.0012(17) 0.0000(17) -0.0019(18)
C9 0.010(2) 0.017(2) 0.017(2) 0.0014(17) 0.0016(17) 0.0001(18)
C10 0.012(2) 0.012(2) 0.012(2) -0.0014(17) -0.0014(17) -0.0037(17)
C16 0.017(2) 0.015(2) 0.011(2) -0.0036(18) 0.0003(17) -0.0011(17)
C18 0.018(2) 0.021(2) 0.015(2) -0.0064(19) -0.0039(18) 0.0045(19)
C15 0.021(2) 0.013(2) 0.028(3) 0.0033(19) -0.003(2) -0.005(2)
C14 0.016(2) 0.030(3) 0.024(2) -0.001(2) 0.0067(19) -0.018(2)
C19 0.025(3) 0.033(3) 0.015(2) -0.016(2) 0.0057(19) -0.007(2)
C22 0.029(3) 0.024(3) 0.018(2) 0.008(2) 0.009(2) 0.006(2)
C3 0.023(3) 0.036(3) 0.023(2) -0.010(2) 0.003(2) 0.003(2)
C2 0.034(3) 0.017(2) 0.032(3) 0.001(2) 0.004(2) 0.002(2)
C5 0.056(4) 0.031(3) 0.022(3) -0.013(3) -0.005(3) -0.005(2)
C4 0.042(3) 0.058(4) 0.020(3) -0.026(3) -0.003(2) 0.008(3)
C6 0.024(3) 0.072(4) 0.027(3) 0.006(3) -0.006(2) -0.014(3)
C20 0.016(2) 0.027(3) 0.054(3) 0.006(2) -0.004(2) 0.008(3)
C23 0.033(3) 0.030(3) 0.032(3) 0.006(2) 0.009(2) 0.011(2)
C21 0.036(3) 0.033(3) 0.079(5) 0.013(3) 0.023(3) 0.006(3)

loop_
_atom_type_symbol
_atom_type_description
_atom_type_scat_dispersion_real
_atom_type_scat_dispersion_imag
_atom_type_scat_source
C C 0.0033 0.0016 'International Tables Vol C Tables 4.2.6.8 and 6.1.1.4'
H H 0.0000 0.0000 'International Tables Vol C Tables 4.2.6.8 and 6.1.1.4'
Al Al 0.0645 0.0514 'International Tables Vol C Tables 4.2.6.8 and 6.1.1.4'
Br Br -0.2901 2.4595 'International Tables Vol C Tables 4.2.6.8 and 6.1.1.4'
N N 0.0061 0.0033 'International Tables Vol C Tables 4.2.6.8 and 6.1.1.4'
O O 0.0106 0.0060 'International Tables Vol C Tables 4.2.6.8 and 6.1.1.4'
Si Si 0.0817 0.0704 'International Tables Vol C Tables 4.2.6.8 and 6.1.1.4'

loop_
_geom_angle_atom_site_label_1
_geom_angle_atom_site_label_2
_geom_angle_atom_site_label_3
_geom_angle_site_symmetry_1
_geom_angle_site_symmetry_3
_geom_angle
_geom_angle_publ_flag
C1 Si1 C3 . . 106.9(2) ?
C1 Si1 C2 . . 103.3(2) ?
C3 Si1 C2 . . 108.6(2) ?
C1 Si1 C7 . . 112.5(2) ?
C3 Si1 C7 . . 113.2(2) ?
C2 Si1 C7 . . 111.8(2) ?
N1 Al1 O1 . . 104.24(15) ?
N1 Al1 C7 . . 95.83(17) ?
O1 Al1 C7 . . 114.93(16) ?
N1 Al1 Br1 . . 122.71(12) ?
O1 Al1 Br1 . . 99.27(10) ?
C7 Al1 Br1 . . 119.83(13) ?
C6 Si2 C7 . . 110.0(2) ?
C6 Si2 C4 . . 110.3(3) ?
C7 Si2 C4 . . 112.2(2) ?
C6 Si2 C5 . . 106.3(3) ?
C7 Si2 C5 . . 114.8(2) ?
C4 Si2 C5 . . 102.8(3) ?
C20 O1 C22 . . 113.9(3) ?
C20 O1 Al1 . . 127.7(3) ?
C22 O1 Al1 . . 116.9(2) ?
C9 N1 C10 . . 118.3(3) ?
C9 N1 Al1 . . 104.4(3) ?
C10 N1 Al1 . . 137.3(3) ?
C8 C7 Si2 . . 115.1(3) ?
C8 C7 Si1 . . 104.4(3) ?
Si2 C7 Si1 . . 112.0(2) ?
C8 C7 Al1 . . 95.7(3) ?
Si2 C7 Al1 . . 119.0(2) ?
Si1 C7 Al1 . . 108.7(2) ?
C9 C8 C7 . . 120.1(4) ?
C9 C8 H8 . . 119.9 ?
C7 C8 H8 . . 119.9 ?
C10 C11 C14 . . 111.2(3) ?
C10 C11 H11A . . 109.4 ?
C14 C11 H11A . . 109.4 ?
C10 C11 H11B . . 109.4 ?
C14 C11 H11B . . 109.4 ?
H11A C11 H11B . . 108.0 ?
C18 C17 C16 . . 110.0(3) ?
C18 C17 H17A . . 109.7 ?
C16 C17 H17A . . 109.7 ?
C18 C17 H17B . . 109.7 ?
C16 C17 H17B . . 109.7 ?
H17A C17 H17B . . 108.2 ?
C18 C13 C10 . . 111.2(3) ?
C18 C13 H13A . . 109.4 ?
C10 C13 H13A . . 109.4 ?
C18 C13 H13B . . 109.4 ?
C10 C13 H13B . . 109.4 ?
H13A C13 H13B . . 108.0 ?
Si1 C1 H1A . . 109.5 ?
Si1 C1 H1B . . 109.5 ?
H1A C1 H1B . . 109.5 ?
Si1 C1 H1C . . 109.5 ?
H1A C1 H1C . . 109.5 ?
H1B C1 H1C . . 109.5 ?
C16 C12 C10 . . 110.7(3) ?
C16 C12 H12A . . 109.5 ?
C10 C12 H12A . . 109.5 ?
C16 C12 H12B . . 109.5 ?
C10 C12 H12B . . 109.5 ?
H12A C12 H12B . . 108.1 ?
C8 C9 N1 . . 120.5(4) ?
C8 C9 H9 . . 119.8 ?
N1 C9 H9 . . 119.8 ?
N1 C10 C11 . . 108.7(3) ?
N1 C10 C12 . . 112.1(3) ?
C11 C10 C12 . . 108.8(3) ?
N1 C10 C13 . . 111.6(3) ?
C11 C10 C13 . . 107.9(3) ?
C12 C10 C13 . . 107.7(3) ?
C12 C16 C17 . . 109.8(3) ?
C12 C16 C15 . . 110.2(3) ?
C17 C16 C15 . . 108.5(3) ?
C12 C16 H16 . . 109.4 ?
C17 C16 H16 . . 109.4 ?
C15 C16 H16 . . 109.4 ?
C17 C18 C19 . . 109.8(4) ?
C17 C18 C13 . . 109.5(3) ?
C19 C18 C13 . . 108.6(4) ?
C17 C18 H18 . . 109.6 ?
C19 C18 H18 . . 109.6 ?
C13 C18 H18 . . 109.6 ?
C16 C15 C14 . . 109.5(4) ?
C16 C15 H15A . . 109.8 ?
C14 C15 H15A . . 109.8 ?
C16 C15 H15B . . 109.8 ?
C14 C15 H15B . . 109.8 ?
H15A C15 H15B . . 108.2 ?
C19 C14 C15 . . 110.1(4) ?
C19 C14 C11 . . 108.9(4) ?
C15 C14 C11 . . 108.8(4) ?
C19 C14 H14 . . 109.7 ?
C15 C14 H14 . . 109.7 ?
C11 C14 H14 . . 109.7 ?
C14 C19 C18 . . 109.2(4) ?
C14 C19 H19A . . 109.8 ?
C18 C19 H19A . . 109.8 ?
C14 C19 H19B . . 109.8 ?
C18 C19 H19B . . 109.8 ?
H19A C19 H19B . . 108.3 ?
O1 C22 C23 . . 113.2(4) ?
O1 C22 H22A . . 108.9 ?
C23 C22 H22A . . 108.9 ?
O1 C22 H22B . . 108.9 ?
C23 C22 H22B . . 108.9 ?
H22A C22 H22B . . 107.8 ?
Si1 C3 H3A . . 109.5 ?
Si1 C3 H3B . . 109.5 ?
H3A C3 H3B . . 109.5 ?
Si1 C3 H3C . . 109.5 ?
H3A C3 H3C . . 109.5 ?
H3B C3 H3C . . 109.5 ?
Si1 C2 H2A . . 109.5 ?
Si1 C2 H2B . . 109.5 ?
H2A C2 H2B . . 109.5 ?
Si1 C2 H2C . . 109.5 ?
H2A C2 H2C . . 109.5 ?
H2B C2 H2C . . 109.5 ?
Si2 C5 H5A . . 109.5 ?
Si2 C5 H5B . . 109.5 ?
H5A C5 H5B . . 109.5 ?
Si2 C5 H5C . . 109.5 ?
H5A C5 H5C . . 109.5 ?
H5B C5 H5C . . 109.5 ?
Si2 C4 H4A . . 109.5 ?
Si2 C4 H4B . . 109.5 ?
H4A C4 H4B . . 109.5 ?
Si2 C4 H4C . . 109.5 ?
H4A C4 H4C . . 109.5 ?
H4B C4 H4C . . 109.5 ?
Si2 C6 H6A . . 109.5 ?
Si2 C6 H6B . . 109.5 ?
H6A C6 H6B . . 109.5 ?
Si2 C6 H6C . . 109.5 ?
H6A C6 H6C . . 109.5 ?
H6B C6 H6C . . 109.5 ?
O1 C20 C21 . . 111.8(4) ?
O1 C20 H20A . . 109.3 ?
C21 C20 H20A . . 109.3 ?
O1 C20 H20B . . 109.3 ?
C21 C20 H20B . . 109.3 ?
H20A C20 H20B . . 107.9 ?
C22 C23 H23A . . 109.5 ?
C22 C23 H23B . . 109.5 ?
H23A C23 H23B . . 109.5 ?
C22 C23 H23C . . 109.5 ?
H23A C23 H23C . . 109.5 ?
H23B C23 H23C . . 109.5 ?
C20 C21 H21A . . 109.5 ?
C20 C21 H21B . . 109.5 ?
H21A C21 H21B . . 109.5 ?
C20 C21 H21C . . 109.5 ?
H21A C21 H21C . . 109.5 ?
H21B C21 H21C . . 109.5 ?

loop_
_geom_bond_atom_site_label_1
_geom_bond_atom_site_label_2
_geom_bond_site_symmetry_2
_geom_bond_distance
_geom_bond_publ_flag
Br1 Al1 . 2.3231(13) ?
Si1 C1 . 1.866(5) ?
Si1 C3 . 1.878(5) ?
Si1 C2 . 1.878(5) ?
Si1 C7 . 1.893(4) ?
Al1 N1 . 1.826(3) ?
Al1 O1 . 1.911(3) ?
Al1 C7 . 1.984(4) ?
Si2 C6 . 1.867(5) ?
Si2 C7 . 1.871(4) ?
Si2 C4 . 1.874(5) ?
Si2 C5 . 1.882(5) ?
O1 C20 . 1.465(5) ?
O1 C22 . 1.474(5) ?
N1 C9 . 1.406(5) ?
N1 C10 . 1.474(5) ?
C7 C8 . 1.536(6) ?
C8 C9 . 1.341(6) ?
C8 H8 . 0.95 ?
C11 C10 . 1.530(6) ?
C11 C14 . 1.545(6) ?
C11 H11A . 0.99 ?
C11 H11B . 0.99 ?
C17 C18 . 1.522(6) ?
C17 C16 . 1.528(6) ?
C17 H17A . 0.99 ?
C17 H17B . 0.99 ?
C13 C18 . 1.536(6) ?
C13 C10 . 1.542(6) ?
C13 H13A . 0.99 ?
C13 H13B . 0.99 ?
C1 H1A . 0.98 ?
C1 H1B . 0.98 ?
C1 H1C . 0.98 ?
C12 C16 . 1.527(6) ?
C12 C10 . 1.541(6) ?
C12 H12A . 0.99 ?
C12 H12B . 0.99 ?
C9 H9 . 0.95 ?
C16 C15 . 1.528(6) ?
C16 H16 . 1.0 ?
C18 C19 . 1.536(6) ?
C18 H18 . 1.0 ?
C15 C14 . 1.539(7) ?
C15 H15A . 0.99 ?
C15 H15B . 0.99 ?
C14 C19 . 1.530(7) ?
C14 H14 . 1.0 ?
C19 H19A . 0.99 ?
C19 H19B . 0.99 ?
C22 C23 . 1.503(7) ?
C22 H22A . 0.99 ?
C22 H22B . 0.99 ?
C3 H3A . 0.98 ?
C3 H3B . 0.98 ?
C3 H3C . 0.98 ?
C2 H2A . 0.98 ?
C2 H2B . 0.98 ?
C2 H2C . 0.98 ?
C5 H5A . 0.98 ?
C5 H5B . 0.98 ?
C5 H5C . 0.98 ?
C4 H4A . 0.98 ?
C4 H4B . 0.98 ?
C4 H4C . 0.98 ?
C6 H6A . 0.98 ?
C6 H6B . 0.98 ?
C6 H6C . 0.98 ?
C20 C21 . 1.501(8) ?
C20 H20A . 0.99 ?
C20 H20B . 0.99 ?
C23 H23A . 0.98 ?
C23 H23B . 0.98 ?
C23 H23C . 0.98 ?
C21 H21A . 0.98 ?
C21 H21B . 0.98 ?
C21 H21C . 0.98 ?
